data_4036870
loop_
_publ_author_name
'Tanimoto, Hiroki'
'Shitaoka, Takashi'
'Yokoyama, Keiichi'
'Morimoto, Tsumoru'
'Nishiyama, Yasuhiro'
'Kakiuchi, Kiyomi'

_publ_section_title
;
 Formal [3+2] Cycloaddition of Nitrosoallenes with Carbonyl and Nitrile
 Compounds to Form Functional Cyclic Nitrones.
;
_journal_issue 19
_journal_name_full 'The Journal of organic chemistry'
_journal_page_first 8722
_journal_page_last 8735
_journal_paper_doi 10.1021/acs.joc.6b00758
_journal_volume 81
_journal_year 2016
_chemical_formula_moiety 'C29 H28 N2 O5'
_chemical_formula_sum 'C29 H28 N2 O5'
_chemical_formula_weight 484.55
_space_group_crystal_system triclinic
_space_group_IT_number 2
_space_group_name_Hall '-P 1'
_space_group_name_H-M_alt 'P -1'
_atom_sites_solution_hydrogens geom
_atom_sites_solution_primary direct
_atom_sites_solution_secondary difmap
_cell_angle_alpha 110.3286(8)
_cell_angle_beta 106.5756(8)
_cell_angle_gamma 94.1935(8)
_cell_formula_units_Z 2
_cell_length_a 10.2498(3)
_cell_length_b 11.1701(3)
_cell_length_c 12.3055(3)
_cell_measurement_reflns_used 17021
_cell_measurement_temperature 123
_cell_measurement_theta_max 27.50
_cell_measurement_theta_min 3.16
_cell_volume 1242.75(6)
_computing_cell_refinement 'RAPID AUTO'
_computing_data_collection 'RAPID AUTO (Rigaku, ????)'
_computing_data_reduction 'RAPID AUTO'
_computing_molecular_graphics 'CrystalStructure 4.1'
_computing_publication_material 'CrystalStructure 4.1 (Rigaku, 2014)'
_computing_structure_refinement 'SHELXL2013 (Sheldrick, 2008)'
_computing_structure_solution 'SIR2011 (Burla, et al., 2012)'
_diffrn_ambient_temperature 123
_diffrn_detector_area_resol_mean 10.000
_diffrn_measured_fraction_theta_full 0.998
_diffrn_measured_fraction_theta_max 0.999
_diffrn_measurement_device_type 'Rigaku R-AXIS RAPID'
_diffrn_measurement_method \w
_diffrn_radiation_type 'Mo K\a'
_diffrn_radiation_wavelength 0.71075
_diffrn_reflns_av_R_equivalents 0.0168
_diffrn_reflns_Laue_measured_fraction_full 0.998
_diffrn_reflns_Laue_measured_fraction_max 0.999
_diffrn_reflns_limit_h_max 13
_diffrn_reflns_limit_h_min -13
_diffrn_reflns_limit_k_max 14
_diffrn_reflns_limit_k_min -14
_diffrn_reflns_limit_l_max 15
_diffrn_reflns_limit_l_min -15
_diffrn_reflns_number 21632
_diffrn_reflns_point_group_measured_fraction_full 0.998
_diffrn_reflns_point_group_measured_fraction_max 0.999
_diffrn_reflns_theta_full 25.242
_diffrn_reflns_theta_max 27.485
_diffrn_reflns_theta_min 3.162
_diffrn_standards_number 0
_exptl_absorpt_coefficient_mu 0.089
_exptl_absorpt_correction_T_max 0.991
_exptl_absorpt_correction_T_min 0.876
_exptl_absorpt_correction_type multi-scan
_exptl_absorpt_process_details 'ABSCOR (Rigaku, 1995)'
_exptl_crystal_colour yellow
_exptl_crystal_density_diffrn 1.295
_exptl_crystal_density_method 'not measured'
_exptl_crystal_description prism
_exptl_crystal_F_000 512.00
_exptl_crystal_size_max 0.170
_exptl_crystal_size_mid 0.110
_exptl_crystal_size_min 0.100
_refine_diff_density_max 0.36
_refine_diff_density_min -0.22
_refine_ls_extinction_method none
_refine_ls_goodness_of_fit_ref 1.074
_refine_ls_hydrogen_treatment constr
_refine_ls_number_parameters 327
_refine_ls_number_reflns 5693
_refine_ls_number_restraints 0
_refine_ls_R_factor_all 0.0403
_refine_ls_R_factor_gt 0.0362
_refine_ls_shift/su_max 0.000
_refine_ls_structure_factor_coef Fsqd
_refine_ls_weighting_details 'w = 1/[\s^2^(Fo^2^)+(0.0475P)^2^+0.3611P] where P=(Fo^2^+2Fc^2^)/3'
_refine_ls_weighting_scheme calc
_refine_ls_wR_factor_gt 0.0942
_refine_ls_wR_factor_ref 0.0971
_reflns_number_gt 5057
_reflns_number_total 5693
_reflns_threshold_expression F^2^>2.0\s(F^2^)
_cod_data_source_file jo6b00758_si_002.cif
_cod_data_source_block ky-1-3
_cod_database_code 4036870
_shelxl_res_file
;
TITL ky-1-3
CELL  0.71075 10.24976 11.17013 12.30551 110.32860 106.57560 94.19350
ZERR  2 0.00026 0.00032 0.00031 0.00080 0.00080 0.00080
LATT 1
SFAC C H N O
UNIT 58 56 4 10
L.S. 5
FMAP 2
PLAN -20
WPDB -2
HTAB
BOND $H
CONF
LIST 4
TEMP -150.0
ACTA
SIZE 0.170 0.110 0.100
WGHT    0.047500    0.361100
FVAR       2.01397
O1    4    0.706170    0.087402    0.503270    11.00000    0.03143    0.02728 =
         0.02125    0.01544    0.01362    0.01095
O2    4    0.651956    0.200719    0.265377    11.00000    0.03104    0.02178 =
         0.02123    0.01239    0.01702    0.01356
O3    4    0.666993    0.381250    0.652098    11.00000    0.02921    0.02955 =
         0.02624    0.01050    0.01509    0.01046
O4    4    0.015708    0.168194    0.385401    11.00000    0.02172    0.04671 =
         0.04570    0.01964    0.01216    0.00050
O5    4    0.036998    0.339758    0.343791    11.00000    0.03304    0.05933 =
         0.06713    0.03934    0.02391    0.02602
N1    3    0.690738    0.099805    0.400078    11.00000    0.02182    0.01995 =
         0.02124    0.01133    0.01052    0.00714
N2    3    0.081556    0.247293    0.362968    11.00000    0.02097    0.03561 =
         0.02480    0.01074    0.00673    0.00636
C1    1    0.643531    0.216562    0.383431    11.00000    0.02487    0.01862 =
         0.01982    0.01064    0.01277    0.00787
C2    1    0.700575    0.087062    0.217795    11.00000    0.01803    0.01745 =
         0.02262    0.00857    0.00949    0.00638
C3    1    0.723580    0.026350    0.306375    11.00000    0.01782    0.01861 =
         0.02162    0.00881    0.00902    0.00441
C4    1    0.493861    0.219793    0.378443    11.00000    0.02223    0.01677 =
         0.01637    0.00564    0.00947    0.00559
C5    1    0.429540    0.307927    0.335177    11.00000    0.02747    0.02242 =
         0.02825    0.01483    0.01435    0.00753
AFIX  43
H5    2    0.479579    0.362900    0.310634    11.00000   -1.20000
AFIX   0
C6    1    0.293564    0.315847    0.327761    11.00000    0.02664    0.02462 =
         0.02743    0.01389    0.01093    0.01055
AFIX  43
H6    2    0.249446    0.376160    0.299002    11.00000   -1.20000
AFIX   0
C7    1    0.223352    0.233655    0.363306    11.00000    0.01870    0.02521 =
         0.01839    0.00595    0.00638    0.00462
C8    1    0.282607    0.142780    0.403171    11.00000    0.02374    0.02236 =
         0.02043    0.00910    0.00914    0.00171
AFIX  43
H8    2    0.230678    0.085435    0.424073    11.00000   -1.20000
AFIX   0
C9    1    0.420108    0.137251    0.411974    11.00000    0.02455    0.01882 =
         0.02001    0.00909    0.00899    0.00532
AFIX  43
H9    2    0.463793    0.076901    0.440984    11.00000   -1.20000
AFIX   0
C10   1    0.748517    0.337445    0.481491    11.00000    0.02305    0.02064 =
         0.02524    0.00985    0.01250    0.00431
AFIX  23
H10A  2    0.840546    0.331664    0.471336    11.00000   -1.20000
H10B  2    0.720592    0.415411    0.467753    11.00000   -1.20000
AFIX   0
C11   1    0.761787    0.355042    0.613366    11.00000    0.02414    0.02048 =
         0.02345    0.00784    0.00919    0.00446
C12   1    0.900692    0.349208    0.692813    11.00000    0.02587    0.04693 =
         0.03273    0.01709    0.00690    0.00818
AFIX 137
H12A  2    0.969382    0.423605    0.706986    11.00000   -1.20000
H12B  2    0.928746    0.268217    0.651657    11.00000   -1.20000
H12C  2    0.894683    0.351989    0.771695    11.00000   -1.20000
AFIX   0
C13   1    0.723844    0.053111    0.109306    11.00000    0.01658    0.01887 =
         0.01964    0.00709    0.00784    0.00414
C14   1    0.715678    0.138276    0.039089    11.00000    0.01559    0.02164 =
         0.01969    0.00885    0.00853    0.00623
C15   1    0.677704    0.082538   -0.089484    11.00000    0.02328    0.02240 =
         0.02046    0.00651    0.00670    0.00556
AFIX  43
H15   2    0.657113   -0.009435   -0.130739    11.00000   -1.20000
AFIX   0
C16   1    0.669933    0.160464   -0.156973    11.00000    0.02759    0.03105 =
         0.01814    0.00991    0.00642    0.00819
AFIX  43
H16   2    0.643667    0.121261   -0.243951    11.00000   -1.20000
AFIX   0
C17   1    0.700108    0.294851   -0.098721    11.00000    0.02796    0.02949 =
         0.02631    0.01661    0.01256    0.01100
AFIX  43
H17   2    0.692939    0.347826   -0.145323    11.00000   -1.20000
AFIX   0
C18   1    0.740937    0.351085    0.028561    11.00000    0.03187    0.02092 =
         0.02715    0.01010    0.01520    0.00744
AFIX  43
H18   2    0.763481    0.443114    0.069269    11.00000   -1.20000
AFIX   0
C19   1    0.749129    0.274107    0.096905    11.00000    0.02535    0.02206 =
         0.01975    0.00703    0.01129    0.00530
AFIX  43
H19   2    0.777784    0.314067    0.183977    11.00000   -1.20000
AFIX   0
C20   1    0.761811   -0.076444    0.057369    11.00000    0.02204    0.02023 =
         0.01707    0.00793    0.00899    0.00649
C21   1    0.897480   -0.083581    0.057844    11.00000    0.02378    0.02484 =
         0.02833    0.01152    0.01435    0.00659
AFIX  43
H21   2    0.963695   -0.005813    0.086923    11.00000   -1.20000
AFIX   0
C22   1    0.936451   -0.203241    0.016226    11.00000    0.02921    0.03364 =
         0.03442    0.01557    0.01959    0.01572
AFIX  43
H22   2    1.029100   -0.207082    0.017383    11.00000   -1.20000
AFIX   0
C23   1    0.840090   -0.317189   -0.027046    11.00000    0.04124    0.02376 =
         0.02880    0.00842    0.01572    0.01559
AFIX  43
H23   2    0.867007   -0.399103   -0.054387    11.00000   -1.20000
AFIX   0
C24   1    0.704575   -0.311349   -0.030328    11.00000    0.03313    0.02020 =
         0.02632    0.00439    0.00632    0.00252
AFIX  43
H24   2    0.638406   -0.389428   -0.060771    11.00000   -1.20000
AFIX   0
C25   1    0.664844   -0.191426    0.010835    11.00000    0.02097    0.02366 =
         0.02211    0.00683    0.00566    0.00400
AFIX  43
H25   2    0.571405   -0.188047    0.007163    11.00000   -1.20000
AFIX   0
C26   1    0.785887   -0.088050    0.313707    11.00000    0.01845    0.01883 =
         0.02300    0.01011    0.00900    0.00622
AFIX  23
H26A  2    0.854516   -0.063354    0.396712    11.00000   -1.20000
H26B  2    0.835651   -0.113325    0.253501    11.00000   -1.20000
AFIX   0
C27   1    0.676845   -0.205212    0.287896    11.00000    0.01867    0.01927 =
         0.02355    0.00901    0.00921    0.00469
AFIX  23
H27A  2    0.625025   -0.179618    0.346431    11.00000   -1.20000
H27B  2    0.609960   -0.232242    0.203789    11.00000   -1.20000
AFIX   0
C28   1    0.743730   -0.319140    0.300006    11.00000    0.02431    0.01836 =
         0.02807    0.00932    0.01296    0.00637
AFIX  23
H28A  2    0.788796   -0.349161    0.236650    11.00000   -1.20000
H28B  2    0.816647   -0.289540    0.381541    11.00000   -1.20000
AFIX   0
C29   1    0.639807   -0.432290    0.285793    11.00000    0.04034    0.02129 =
         0.05582    0.01453    0.02744    0.00627
AFIX 137
H29A  2    0.569839   -0.464757    0.203699    11.00000   -1.20000
H29B  2    0.594476   -0.403033    0.348022    11.00000   -1.20000
H29C  2    0.688037   -0.502105    0.296485    11.00000   -1.20000
AFIX   0
HKLF 4
 
REM  ky-1-3
REM R1 =  0.0362 for    5057 Fo > 4sig(Fo)  and  0.0403 for all    5693 data
REM    327 parameters refined using      0 restraints
 
END  
     
WGHT      0.0475      0.3610 

REM Instructions for potential hydrogen bonds
EQIV $1 -x+1, -y+1, -z+1
HTAB C6 O3_$1
EQIV $2 -x+1, -y, -z+1
HTAB C8 O1_$2

REM Highest difference peak  0.365,  deepest hole -0.221,  1-sigma level  0.039
Q1    1   0.5662  0.2159  0.3807  11.00000  0.05    0.36
Q2    1   0.7144  0.0952  0.0748  11.00000  0.05    0.35
Q3    1   0.7467 -0.0096  0.0863  11.00000  0.05    0.33
Q4    1   0.6913  0.2745  0.4386  11.00000  0.05    0.32
Q5    1   0.6705  0.1617  0.3963  11.00000  0.05    0.31
Q6    1   0.7352  0.2053  0.0657  11.00000  0.05    0.30
Q7    1   0.7204  0.0527  0.2606  11.00000  0.05    0.30
Q8    1   0.6895  0.1128 -0.0196  11.00000  0.05    0.29
Q9    1   0.7182 -0.1348  0.0516  11.00000  0.05    0.29
Q10   1   0.7577 -0.0264  0.3113  11.00000  0.05    0.28
Q11   1   0.7111 -0.2587  0.2956  11.00000  0.05    0.28
Q12   1   0.9045 -0.1427  0.0143  11.00000  0.05    0.28
Q13   1   0.7413  0.0806  0.1763  11.00000  0.05    0.27
Q14   1   0.4617  0.2648  0.3535  11.00000  0.05    0.27
Q15   1   0.7584  0.3457  0.5463  11.00000  0.05    0.27
Q16   1   0.7264 -0.1447  0.2992  11.00000  0.05    0.26
Q17   1   0.7464  0.3043  0.0540  11.00000  0.05    0.25
Q18   1   0.6856  0.0556  0.1518  11.00000  0.05    0.25
Q19   1   0.2614  0.2031  0.3923  11.00000  0.05    0.24
Q20   1   0.6772  0.0433  0.3415  11.00000  0.05    0.24
;

loop_
_symmetry_equiv_pos_site_id
_space_group_symop_operation_xyz
1 +X,+Y,+Z
2 -X,-Y,-Z

loop_
_atom_site_label
_atom_site_type_symbol
_atom_site_fract_x
_atom_site_fract_y
_atom_site_fract_z
_atom_site_U_iso_or_equiv
_atom_site_adp_type
_atom_site_occupancy
_atom_site_site_symmetry_multiplicity
_atom_site_calc_flag
_atom_site_refinement_flags
O1 O 0.70617(8) 0.08740(7) 0.50327(7) 0.02351(17) Uani 1 2 d .
O2 O 0.65196(8) 0.20072(7) 0.26538(7) 0.02113(16) Uani 1 2 d .
O3 O 0.66699(8) 0.38125(8) 0.65210(7) 0.02679(18) Uani 1 2 d .
O4 O 0.01571(9) 0.16819(9) 0.38540(9) 0.0376(2) Uani 1 2 d .
O5 O 0.03700(10) 0.33976(11) 0.34379(11) 0.0463(3) Uani 1 2 d .
N1 N 0.69074(9) 0.09980(8) 0.40008(8) 0.01909(18) Uani 1 2 d .
N2 N 0.08156(10) 0.24729(10) 0.36297(9) 0.0275(2) Uani 1 2 d .
C1 C 0.64353(11) 0.21656(10) 0.38343(9) 0.0188(2) Uani 1 2 d .
C2 C 0.70057(10) 0.08706(10) 0.21779(9) 0.0183(2) Uani 1 2 d .
C3 C 0.72358(10) 0.02635(10) 0.30638(9) 0.0184(2) Uani 1 2 d .
C4 C 0.49386(10) 0.21979(9) 0.37844(9) 0.0179(2) Uani 1 2 d .
C5 C 0.42954(11) 0.30793(10) 0.33518(10) 0.0233(2) Uani 1 2 d .
C6 C 0.29356(12) 0.31585(11) 0.32776(10) 0.0244(2) Uani 1 2 d .
C7 C 0.22335(11) 0.23366(10) 0.36331(9) 0.0214(2) Uani 1 2 d .
C8 C 0.28261(11) 0.14278(10) 0.40317(9) 0.0217(2) Uani 1 2 d .
C9 C 0.42011(11) 0.13725(10) 0.41197(9) 0.0202(2) Uani 1 2 d .
C10 C 0.74852(11) 0.33745(10) 0.48149(10) 0.0217(2) Uani 1 2 d .
C11 C 0.76179(11) 0.35504(10) 0.61337(10) 0.0226(2) Uani 1 2 d .
C12 C 0.90069(13) 0.34921(14) 0.69281(12) 0.0353(3) Uani 1 2 d .
C13 C 0.72384(10) 0.05311(10) 0.10931(9) 0.0180(2) Uani 1 2 d .
C14 C 0.71568(10) 0.13828(10) 0.03909(9) 0.0180(2) Uani 1 2 d .
C15 C 0.67770(11) 0.08254(11) -0.08948(10) 0.0226(2) Uani 1 2 d .
C16 C 0.66993(12) 0.16046(11) -0.15697(10) 0.0256(2) Uani 1 2 d .
C17 C 0.70011(12) 0.29485(11) -0.09872(10) 0.0251(2) Uani 1 2 d .
C18 C 0.74094(12) 0.35108(11) 0.02856(10) 0.0250(2) Uani 1 2 d .
C19 C 0.74913(11) 0.27411(10) 0.09691(10) 0.0218(2) Uani 1 2 d .
C20 C 0.76181(11) -0.07644(10) 0.05737(9) 0.0189(2) Uani 1 2 d .
C21 C 0.89748(11) -0.08358(11) 0.05784(10) 0.0239(2) Uani 1 2 d .
C22 C 0.93645(13) -0.20324(12) 0.01623(11) 0.0291(2) Uani 1 2 d .
C23 C 0.84009(13) -0.31719(11) -0.02705(11) 0.0303(2) Uani 1 2 d .
C24 C 0.70458(13) -0.31135(11) -0.03033(11) 0.0288(2) Uani 1 2 d .
C25 C 0.66484(11) -0.19143(10) 0.01083(10) 0.0232(2) Uani 1 2 d .
C26 C 0.78589(10) -0.08805(10) 0.31371(10) 0.0189(2) Uani 1 2 d .
C27 C 0.67685(10) -0.20521(10) 0.28790(10) 0.0197(2) Uani 1 2 d .
C28 C 0.74373(11) -0.31914(10) 0.30001(10) 0.0224(2) Uani 1 2 d .
C29 C 0.63981(14) -0.43229(12) 0.28579(14) 0.0366(3) Uani 1 2 d .
H5 H 0.47958 0.3629 0.31063 0.0279 Uiso 1 2 calc R
H6 H 0.24945 0.37616 0.299 0.0292 Uiso 1 2 calc R
H8 H 0.23068 0.08543 0.42407 0.0260 Uiso 1 2 calc R
H9 H 0.46379 0.0769 0.44098 0.0243 Uiso 1 2 calc R
H10A H 0.84055 0.33166 0.47134 0.0260 Uiso 1 2 calc R
H10B H 0.72059 0.41541 0.46775 0.0260 Uiso 1 2 calc R
H12A H 0.96938 0.4236 0.70699 0.0423 Uiso 1 2 calc R
H12B H 0.92875 0.26822 0.65166 0.0423 Uiso 1 2 calc R
H12C H 0.89468 0.35199 0.77169 0.0423 Uiso 1 2 calc R
H15 H 0.65711 -0.00943 -0.13074 0.0271 Uiso 1 2 calc R
H16 H 0.64367 0.12126 -0.24395 0.0307 Uiso 1 2 calc R
H17 H 0.69294 0.34783 -0.14532 0.0302 Uiso 1 2 calc R
H18 H 0.76348 0.44311 0.06927 0.0300 Uiso 1 2 calc R
H19 H 0.77778 0.31407 0.18398 0.0261 Uiso 1 2 calc R
H21 H 0.9637 -0.00581 0.08692 0.0286 Uiso 1 2 calc R
H22 H 1.0291 -0.20708 0.01738 0.0349 Uiso 1 2 calc R
H23 H 0.86701 -0.3991 -0.05439 0.0363 Uiso 1 2 calc R
H24 H 0.63841 -0.38943 -0.06077 0.0346 Uiso 1 2 calc R
H25 H 0.5714 -0.18805 0.00716 0.0278 Uiso 1 2 calc R
H26A H 0.85452 -0.06335 0.39671 0.0226 Uiso 1 2 calc R
H26B H 0.83565 -0.11333 0.2535 0.0226 Uiso 1 2 calc R
H27A H 0.62502 -0.17962 0.34643 0.0237 Uiso 1 2 calc R
H27B H 0.60996 -0.23224 0.20379 0.0237 Uiso 1 2 calc R
H28A H 0.7888 -0.34916 0.23665 0.0268 Uiso 1 2 calc R
H28B H 0.81665 -0.28954 0.38154 0.0268 Uiso 1 2 calc R
H29A H 0.56984 -0.46476 0.2037 0.0439 Uiso 1 2 calc R
H29B H 0.59448 -0.40303 0.34802 0.0439 Uiso 1 2 calc R
H29C H 0.68804 -0.50211 0.29648 0.0439 Uiso 1 2 calc R

loop_
_atom_site_aniso_label
_atom_site_aniso_U_11
_atom_site_aniso_U_22
_atom_site_aniso_U_33
_atom_site_aniso_U_12
_atom_site_aniso_U_13
_atom_site_aniso_U_23
O1 0.0314(4) 0.0273(4) 0.0213(4) 0.0110(3) 0.0136(3) 0.0154(3)
O2 0.0310(4) 0.0218(4) 0.0212(4) 0.0136(3) 0.0170(3) 0.0124(3)
O3 0.0292(4) 0.0296(4) 0.0262(4) 0.0105(3) 0.0151(3) 0.0105(3)
O4 0.0217(4) 0.0467(6) 0.0457(5) 0.0005(4) 0.0122(4) 0.0196(4)
O5 0.0330(5) 0.0593(7) 0.0671(7) 0.0260(5) 0.0239(5) 0.0393(6)
N1 0.0218(4) 0.0199(4) 0.0212(4) 0.0071(3) 0.0105(3) 0.0113(3)
N2 0.0210(5) 0.0356(5) 0.0248(5) 0.0064(4) 0.0067(4) 0.0107(4)
C1 0.0249(5) 0.0186(5) 0.0198(5) 0.0079(4) 0.0128(4) 0.0106(4)
C2 0.0180(5) 0.0175(5) 0.0226(5) 0.0064(4) 0.0095(4) 0.0086(4)
C3 0.0178(5) 0.0186(5) 0.0216(5) 0.0044(4) 0.0090(4) 0.0088(4)
C4 0.0222(5) 0.0168(5) 0.0164(4) 0.0056(4) 0.0095(4) 0.0056(4)
C5 0.0275(5) 0.0224(5) 0.0283(5) 0.0075(4) 0.0144(4) 0.0148(4)
C6 0.0266(5) 0.0246(5) 0.0274(5) 0.0106(4) 0.0109(4) 0.0139(4)
C7 0.0187(5) 0.0252(5) 0.0184(5) 0.0046(4) 0.0064(4) 0.0060(4)
C8 0.0237(5) 0.0224(5) 0.0204(5) 0.0017(4) 0.0091(4) 0.0091(4)
C9 0.0245(5) 0.0188(5) 0.0200(5) 0.0053(4) 0.0090(4) 0.0091(4)
C10 0.0231(5) 0.0206(5) 0.0252(5) 0.0043(4) 0.0125(4) 0.0098(4)
C11 0.0241(5) 0.0205(5) 0.0234(5) 0.0045(4) 0.0092(4) 0.0078(4)
C12 0.0259(6) 0.0469(8) 0.0327(6) 0.0082(5) 0.0069(5) 0.0171(6)
C13 0.0166(4) 0.0189(5) 0.0196(5) 0.0041(4) 0.0078(4) 0.0071(4)
C14 0.0156(4) 0.0216(5) 0.0197(5) 0.0062(4) 0.0085(4) 0.0089(4)
C15 0.0233(5) 0.0224(5) 0.0205(5) 0.0056(4) 0.0067(4) 0.0065(4)
C16 0.0276(5) 0.0311(6) 0.0181(5) 0.0082(4) 0.0064(4) 0.0099(4)
C17 0.0280(6) 0.0295(6) 0.0263(6) 0.0110(4) 0.0126(4) 0.0166(5)
C18 0.0319(6) 0.0209(5) 0.0272(6) 0.0074(4) 0.0152(5) 0.0101(4)
C19 0.0254(5) 0.0221(5) 0.0198(5) 0.0053(4) 0.0113(4) 0.0070(4)
C20 0.0220(5) 0.0202(5) 0.0171(5) 0.0065(4) 0.0090(4) 0.0079(4)
C21 0.0238(5) 0.0248(5) 0.0283(6) 0.0066(4) 0.0144(4) 0.0115(4)
C22 0.0292(6) 0.0336(6) 0.0344(6) 0.0157(5) 0.0196(5) 0.0156(5)
C23 0.0412(7) 0.0238(6) 0.0288(6) 0.0156(5) 0.0157(5) 0.0084(5)
C24 0.0331(6) 0.0202(5) 0.0263(6) 0.0025(4) 0.0063(5) 0.0044(4)
C25 0.0210(5) 0.0237(5) 0.0221(5) 0.0040(4) 0.0057(4) 0.0068(4)
C26 0.0185(5) 0.0188(5) 0.0230(5) 0.0062(4) 0.0090(4) 0.0101(4)
C27 0.0187(5) 0.0193(5) 0.0236(5) 0.0047(4) 0.0092(4) 0.0090(4)
C28 0.0243(5) 0.0184(5) 0.0281(5) 0.0064(4) 0.0130(4) 0.0093(4)
C29 0.0403(7) 0.0213(6) 0.0558(8) 0.0063(5) 0.0274(6) 0.0145(6)

loop_
_atom_type_symbol
_atom_type_description
_atom_type_scat_dispersion_real
_atom_type_scat_dispersion_imag
_atom_type_scat_source
C C 0.0033 0.0016
;
International Tables for Crystallography
(Vol. C, Tables 4.2.6.8 and 6.1.1.4)
;
H H 0.0000 0.0000
;
International Tables for Crystallography
(Vol. C, Table 6.1.1.4)
;
N N 0.0061 0.0033
;
International Tables for Crystallography
(Vol. C, Tables 4.2.6.8 and 6.1.1.4)
;
O O 0.0106 0.0060
;
International Tables for Crystallography
(Vol. C, Tables 4.2.6.8 and 6.1.1.4)
;

loop_
_geom_angle_atom_site_label_1
_geom_angle_atom_site_label_2
_geom_angle_atom_site_label_3
_geom_angle
_geom_angle_publ_flag
C1 O2 C2 109.85(9) yes
O1 N1 C1 119.33(8) yes
O1 N1 C3 128.22(10) yes
C1 N1 C3 112.15(10) yes
O4 N2 O5 123.44(12) yes
O4 N2 C7 118.37(11) yes
O5 N2 C7 118.15(12) yes
O2 C1 N1 102.55(8) yes
O2 C1 C4 108.48(8) yes
O2 C1 C10 109.21(10) yes
N1 C1 C4 113.01(10) yes
N1 C1 C10 108.39(8) yes
C4 C1 C10 114.48(9) yes
O2 C2 C3 107.71(9) yes
O2 C2 C13 121.39(11) yes
C3 C2 C13 130.84(10) yes
N1 C3 C2 107.74(10) yes
N1 C3 C26 118.93(11) yes
C2 C3 C26 133.03(10) yes
C1 C4 C5 117.35(11) yes
C1 C4 C9 122.69(10) yes
C5 C4 C9 119.94(10) yes
C4 C5 C6 120.48(12) yes
C5 C6 C7 118.27(12) yes
N2 C7 C6 118.48(11) yes
N2 C7 C8 118.76(11) yes
C6 C7 C8 122.72(11) yes
C7 C8 C9 118.37(12) yes
C4 C9 C8 120.17(11) yes
C1 C10 C11 113.95(10) yes
O3 C11 C10 120.63(10) yes
O3 C11 C12 122.76(12) yes
C10 C11 C12 116.41(11) yes
C2 C13 C14 123.56(10) yes
C2 C13 C20 118.60(11) yes
C14 C13 C20 117.83(10) yes
C13 C14 C15 119.73(9) yes
C13 C14 C19 122.21(9) yes
C15 C14 C19 118.02(12) yes
C14 C15 C16 120.68(10) yes
C15 C16 C17 120.67(10) yes
C16 C17 C18 119.18(13) yes
C17 C18 C19 120.62(10) yes
C14 C19 C18 120.80(10) yes
C13 C20 C21 119.87(9) yes
C13 C20 C25 121.16(10) yes
C21 C20 C25 118.95(10) yes
C20 C21 C22 120.63(10) yes
C21 C22 C23 120.00(12) yes
C22 C23 C24 119.89(12) yes
C23 C24 C25 120.30(11) yes
C20 C25 C24 120.19(11) yes
C3 C26 C27 112.46(9) yes
C26 C27 C28 111.36(9) yes
C27 C28 C29 112.51(10) yes
C4 C5 H5 119.759 no
C6 C5 H5 119.760 no
C5 C6 H6 120.861 no
C7 C6 H6 120.869 no
C7 C8 H8 120.813 no
C9 C8 H8 120.815 no
C4 C9 H9 119.916 no
C8 C9 H9 119.910 no
C1 C10 H10A 108.761 no
C1 C10 H10B 108.761 no
C11 C10 H10A 108.757 no
C11 C10 H10B 108.765 no
H10A C10 H10B 107.664 no
C11 C12 H12A 109.480 no
C11 C12 H12B 109.476 no
C11 C12 H12C 109.468 no
H12A C12 H12B 109.470 no
H12A C12 H12C 109.467 no
H12B C12 H12C 109.467 no
C14 C15 H15 119.666 no
C16 C15 H15 119.653 no
C15 C16 H16 119.671 no
C17 C16 H16 119.662 no
C16 C17 H17 120.415 no
C18 C17 H17 120.409 no
C17 C18 H18 119.693 no
C19 C18 H18 119.688 no
C14 C19 H19 119.599 no
C18 C19 H19 119.599 no
C20 C21 H21 119.685 no
C22 C21 H21 119.685 no
C21 C22 H22 120.001 no
C23 C22 H22 120.003 no
C22 C23 H23 120.051 no
C24 C23 H23 120.054 no
C23 C24 H24 119.852 no
C25 C24 H24 119.847 no
C20 C25 H25 119.901 no
C24 C25 H25 119.908 no
C3 C26 H26A 109.104 no
C3 C26 H26B 109.109 no
C27 C26 H26A 109.110 no
C27 C26 H26B 109.103 no
H26A C26 H26B 107.846 no
C26 C27 H27A 109.361 no
C26 C27 H27B 109.356 no
C28 C27 H27A 109.356 no
C28 C27 H27B 109.357 no
H27A C27 H27B 107.982 no
C27 C28 H28A 109.093 no
C27 C28 H28B 109.096 no
C29 C28 H28A 109.095 no
C29 C28 H28B 109.102 no
H28A C28 H28B 107.836 no
C28 C29 H29A 109.478 no
C28 C29 H29B 109.467 no
C28 C29 H29C 109.472 no
H29A C29 H29B 109.469 no
H29A C29 H29C 109.468 no
H29B C29 H29C 109.473 no

loop_
_geom_bond_atom_site_label_1
_geom_bond_atom_site_label_2
_geom_bond_distance
_geom_bond_publ_flag
O1 N1 1.2913(14) yes
O2 C1 1.4298(15) yes
O2 C2 1.3948(13) yes
O3 C11 1.2107(15) yes
O4 N2 1.2251(17) yes
O5 N2 1.2280(18) yes
N1 C1 1.4827(15) yes
N1 C3 1.3117(14) yes
N2 C7 1.4713(16) yes
C1 C4 1.5213(16) yes
C1 C10 1.5336(12) yes
C2 C3 1.4472(18) yes
C2 C13 1.3512(16) yes
C3 C26 1.4885(16) yes
C4 C5 1.3950(17) yes
C4 C9 1.3900(18) yes
C5 C6 1.3819(17) yes
C6 C7 1.3835(19) yes
C7 C8 1.3806(17) yes
C8 C9 1.3900(16) yes
C10 C11 1.5295(18) yes
C11 C12 1.5002(17) yes
C13 C14 1.4833(18) yes
C13 C20 1.4952(15) yes
C14 C15 1.4039(15) yes
C14 C19 1.4002(14) yes
C15 C16 1.389(2) yes
C16 C17 1.3860(15) yes
C17 C18 1.3881(15) yes
C18 C19 1.388(2) yes
C20 C21 1.3972(17) yes
C20 C25 1.3939(14) yes
C21 C22 1.3884(18) yes
C22 C23 1.3872(17) yes
C23 C24 1.385(2) yes
C24 C25 1.3939(17) yes
C26 C27 1.5354(15) yes
C27 C28 1.5208(17) yes
C28 C29 1.5185(19) yes
C5 H5 0.950 no
C6 H6 0.950 no
C8 H8 0.950 no
C9 H9 0.950 no
C10 H10A 0.990 no
C10 H10B 0.990 no
C12 H12A 0.980 no
C12 H12B 0.980 no
C12 H12C 0.980 no
C15 H15 0.950 no
C16 H16 0.950 no
C17 H17 0.950 no
C18 H18 0.950 no
C19 H19 0.950 no
C21 H21 0.950 no
C22 H22 0.950 no
C23 H23 0.950 no
C24 H24 0.950 no
C25 H25 0.950 no
C26 H26A 0.990 no
C26 H26B 0.990 no
C27 H27A 0.990 no
C27 H27B 0.990 no
C28 H28A 0.990 no
C28 H28B 0.990 no
C29 H29A 0.980 no
C29 H29B 0.980 no
C29 H29C 0.980 no

loop_
_geom_contact_atom_site_label_1
_geom_contact_atom_site_label_2
_geom_contact_distance
_geom_contact_publ_flag
_geom_contact_site_symmetry_2
O1 O2 3.4971(13) no .
O1 O3 3.2749(11) no .
O1 C2 3.4957(15) no .
O1 C4 3.0698(14) no .
O1 C9 2.9939(14) no .
O1 C10 2.9105(15) no .
O1 C11 2.7557(12) no .
O1 C12 3.1181(13) no .
O1 C26 2.8452(14) no .
O1 C27 3.3437(12) no .
O2 C5 2.8585(15) no .
O2 C9 3.5344(16) no .
O2 C14 2.9021(15) no .
O2 C19 2.8638(17) no .
O3 C1 3.1030(13) no .
O3 C4 3.1056(11) no .
O3 C9 3.4194(10) no .
O4 C6 3.5514(18) no .
O4 C8 2.7254(15) no .
O5 C6 2.7180(17) no .
O5 C8 3.5483(17) no .
N1 C9 2.8722(15) no .
N1 C11 2.9924(12) no .
N1 C13 3.5513(16) no .
N1 C27 3.1753(13) no .
C1 C13 3.5937(16) no .
C2 C4 3.3776(16) no .
C2 C10 3.3432(13) no .
C2 C19 3.0423(19) no .
C2 C21 3.4356(16) no .
C2 C25 3.1771(13) no .
C3 C4 3.4064(15) no .
C3 C10 3.3373(14) no .
C3 C20 3.0278(16) no .
C3 C25 3.4491(14) no .
C4 C7 2.7449(16) no .
C4 C11 3.1639(12) no .
C5 C8 2.7850(19) no .
C5 C10 3.1798(15) no .
C6 C9 2.7900(18) no .
C13 C26 3.3476(19) no .
C14 C17 2.8119(19) no .
C14 C21 3.2395(17) no .
C14 C25 3.5612(16) no .
C15 C18 2.7711(15) no .
C15 C20 2.9541(19) no .
C15 C21 3.5246(18) no .
C16 C19 2.7708(15) no .
C20 C23 2.7937(16) no .
C20 C26 3.1421(18) no .
C21 C24 2.7716(16) no .
C22 C25 2.7796(18) no .
C25 C26 3.3054(16) no .
C25 C27 3.4339(19) no .
O1 C8 3.1582(16) no 2_656
O1 C9 3.3427(16) no 2_656
O3 C6 3.2913(16) no 2_666
O3 C17 3.4582(17) no 1_556
O3 C29 3.4826(18) no 2_656
O4 N1 3.4319(14) no 1_455
O4 C2 3.1593(12) no 1_455
O4 C3 2.9993(13) no 1_455
O4 C13 3.5705(12) no 1_455
O4 C26 3.2547(14) no 1_455
O5 C19 3.3903(14) no 1_455
N1 O4 3.4319(14) no 1_655
C2 O4 3.1593(12) no 1_655
C3 O4 2.9993(13) no 1_655
C6 O3 3.2913(16) no 2_666
C6 C23 3.5664(18) no 2_655
C8 O1 3.1582(16) no 2_656
C8 C27 3.5107(17) no 2_656
C8 C28 3.5966(16) no 2_656
C9 O1 3.3427(16) no 2_656
C9 C16 3.5221(13) no 2_655
C13 O4 3.5705(12) no 1_655
C16 C9 3.5221(13) no 2_655
C17 O3 3.4582(17) no 1_554
C19 O5 3.3903(14) no 1_655
C21 C21 3.593(2) no 2_755
C23 C6 3.5664(18) no 2_655
C26 O4 3.2547(14) no 1_655
C27 C8 3.5107(17) no 2_656
C28 C8 3.5966(16) no 2_656
C29 O3 3.4826(18) no 2_656
O1 H9 2.3626 no .
O1 H10A 3.1622 no .
O1 H12B 2.6467 no .
O1 H12C 3.4812 no .
O1 H26A 2.6163 no .
O1 H27A 2.8345 no .
O2 H5 2.6537 no .
O2 H10A 2.5524 no .
O2 H10B 2.6555 no .
O2 H19 2.3768 no .
O3 H9 3.5193 no .
O3 H10A 3.1567 no .
O3 H10B 2.6221 no .
O3 H12A 2.9420 no .
O3 H12B 3.0482 no .
O3 H12C 2.4910 no .
O4 H8 2.4375 no .
O5 H6 2.4335 no .
N1 H9 2.5299 no .
N1 H10A 2.6280 no .
N1 H10B 3.2974 no .
N1 H12B 3.1698 no .
N1 H26A 2.5643 no .
N1 H26B 3.1921 no .
N1 H27A 2.9391 no .
N1 H27B 3.5301 no .
N2 H6 2.6174 no .
N2 H8 2.6198 no .
C1 H5 2.6189 no .
C1 H9 2.7241 no .
C1 H12B 3.5635 no .
C1 H19 3.5593 no .
C2 H10A 3.1950 no .
C2 H19 2.8030 no .
C2 H21 3.5595 no .
C2 H25 3.1348 no .
C2 H26A 3.3370 no .
C2 H26B 2.8125 no .
C2 H27B 3.5511 no .
C3 H9 3.4985 no .
C3 H10A 3.2237 no .
C3 H25 3.4316 no .
C3 H27A 2.6998 no .
C3 H27B 2.7256 no .
C4 H6 3.2728 no .
C4 H8 3.2714 no .
C4 H10A 3.3965 no .
C4 H10B 2.7413 no .
C5 H9 3.2686 no .
C5 H10B 2.8880 no .
C6 H8 3.2798 no .
C7 H5 3.2356 no .
C7 H9 3.2409 no .
C8 H6 3.2798 no .
C9 H5 3.2669 no .
C10 H5 3.0534 no .
C10 H12A 2.8271 no .
C10 H12B 2.7427 no .
C10 H12C 3.3959 no .
C12 H10A 2.5492 no .
C12 H10B 3.2140 no .
C13 H15 2.6505 no .
C13 H19 2.6945 no .
C13 H21 2.6553 no .
C13 H25 2.6812 no .
C13 H26B 3.0597 no .
C14 H16 3.2809 no .
C14 H18 3.2780 no .
C14 H21 3.1309 no .
C15 H17 3.2690 no .
C15 H19 3.2650 no .
C15 H21 3.5440 no .
C16 H18 3.2504 no .
C17 H15 3.2639 no .
C17 H19 3.2646 no .
C18 H16 3.2506 no .
C19 H15 3.2648 no .
C19 H17 3.2696 no .
C20 H15 2.6409 no .
C20 H22 3.2760 no .
C20 H24 3.2725 no .
C20 H26B 2.5024 no .
C20 H27B 3.4756 no .
C21 H15 3.2424 no .
C21 H23 3.2615 no .
C21 H25 3.2643 no .
C21 H26B 2.7757 no .
C22 H24 3.2566 no .
C22 H26B 3.2305 no .
C23 H21 3.2592 no .
C23 H25 3.2655 no .
C23 H26B 3.4276 no .
C23 H28A 3.5616 no .
C24 H22 3.2572 no .
C24 H26B 3.2275 no .
C24 H27B 3.1579 no .
C24 H28A 3.3341 no .
C25 H15 3.0951 no .
C25 H21 3.2627 no .
C25 H23 3.2676 no .
C25 H26B 2.7798 no .
C25 H27B 2.7639 no .
C26 H25 3.5060 no .
C26 H28A 2.7412 no .
C26 H28B 2.6684 no .
C27 H25 3.3911 no .
C27 H29A 2.7352 no .
C27 H29B 2.7133 no .
C27 H29C 3.3638 no .
C28 H26A 2.6947 no .
C28 H26B 2.7213 no .
C29 H27A 2.6850 no .
C29 H27B 2.7560 no .
H5 H6 2.3408 no .
H5 H10B 2.5416 no .
H8 H9 2.3505 no .
H9 H27A 3.4305 no .
H10A H12A 2.5990 no .
H10A H12B 2.5069 no .
H10A H12C 3.4997 no .
H10A H19 3.3403 no .
H10B H12A 3.2670 no .
H10B H12B 3.5666 no .
H10B H19 3.5124 no .
H15 H16 2.3289 no .
H15 H21 3.4863 no .
H15 H25 3.2525 no .
H16 H17 2.3372 no .
H17 H18 2.3396 no .
H18 H19 2.3277 no .
H21 H22 2.3339 no .
H21 H26B 3.2221 no .
H22 H23 2.3380 no .
H23 H24 2.3336 no .
H24 H25 2.3404 no .
H24 H27B 3.2267 no .
H24 H28A 3.3925 no .
H25 H26B 3.2324 no .
H25 H27B 2.5627 no .
H26A H27A 2.4015 no .
H26A H27B 2.8774 no .
H26A H28A 3.0141 no .
H26A H28B 2.4610 no .
H26B H27A 2.8775 no .
H26B H27B 2.3808 no .
H26B H28A 2.5674 no .
H26B H28B 2.9442 no .
H27A H28A 2.8654 no .
H27A H28B 2.4061 no .
H27A H29A 2.9719 no .
H27A H29B 2.4998 no .
H27A H29C 3.5777 no .
H27B H28A 2.3502 no .
H27B H28B 2.8652 no .
H27B H29A 2.5993 no .
H27B H29B 3.0469 no .
H28A H29A 2.3583 no .
H28A H29B 2.8570 no .
H28A H29C 2.3616 no .
H28B H29A 2.8567 no .
H28B H29B 2.3752 no .
H28B H29C 2.3451 no .
O1 H8 2.4489 no 2_656
O1 H9 2.8218 no 2_656
O1 H16 3.2533 no 1_556
O2 H15 3.3018 no 2_655
O2 H25 3.4280 no 2_655
O2 H29C 3.1873 no 1_565
O3 H5 3.2780 no 2_666
O3 H6 2.5830 no 2_666
O3 H16 3.5751 no 1_556
O3 H17 2.5898 no 1_556
O3 H23 3.4857 no 1_566
O3 H29A 3.3985 no 2_656
O3 H29B 2.7083 no 2_656
O4 H10A 2.8101 no 1_455
O4 H12B 3.4708 no 1_455
O4 H21 3.3651 no 1_455
O4 H26A 3.0322 no 1_455
O4 H26A 3.2717 no 2_656
O4 H26B 3.1345 no 1_455
O4 H28B 2.6761 no 2_656
O5 H10A 2.8985 no 1_455
O5 H10A 3.4810 no 2_666
O5 H10B 3.2160 no 2_666
O5 H12A 2.9209 no 2_666
O5 H19 2.7430 no 1_455
O5 H28B 3.5407 no 2_656
N1 H8 3.4601 no 2_656
N2 H10A 3.1805 no 1_455
N2 H19 3.5596 no 1_455
N2 H21 3.3879 no 1_455
N2 H28B 2.8673 no 2_656
C2 H15 3.4625 no 2_655
C4 H15 3.0012 no 2_655
C4 H16 3.5696 no 2_655
C5 H15 3.2709 no 2_655
C5 H29B 3.4644 no 1_565
C5 H29C 3.5141 no 1_565
C6 H10B 3.2230 no 2_666
C6 H29B 3.5648 no 2_656
C7 H28B 3.1346 no 2_656
C7 H29B 3.2732 no 2_656
C8 H15 3.4185 no 2_655
C8 H16 3.2038 no 2_655
C8 H26A 3.4839 no 2_656
C8 H27A 2.8209 no 2_656
C8 H28B 3.0831 no 2_656
C8 H29B 3.2391 no 2_656
C9 H9 3.5507 no 2_656
C9 H15 3.0790 no 2_655
C9 H16 2.8009 no 2_655
C9 H27A 3.0192 no 2_656
C9 H29B 3.4327 no 2_656
C10 H6 3.3889 no 2_666
C10 H29C 3.3123 no 1_565
C11 H6 2.8396 no 2_666
C11 H17 3.2673 no 1_556
C12 H6 3.5147 no 2_666
C12 H17 3.3074 no 1_556
C12 H23 3.5183 no 1_566
C12 H28A 3.0508 no 2_756
C12 H28B 3.3236 no 2_756
C14 H22 3.0051 no 2_755
C14 H25 2.9656 no 2_655
C15 H22 2.9603 no 2_755
C15 H25 3.1655 no 2_655
C16 H9 3.3793 no 2_655
C16 H12C 3.5203 no 1_554
C16 H22 2.9763 no 2_755
C16 H25 3.4541 no 2_655
C16 H27A 3.3227 no 2_655
C16 H27B 2.9865 no 2_655
C17 H12C 3.0435 no 1_554
C17 H22 3.0268 no 2_755
C17 H23 3.4968 no 1_565
C17 H24 3.5222 no 1_565
C17 H25 3.5601 no 2_655
C17 H27A 3.5923 no 2_655
C17 H27B 2.9939 no 2_655
C18 H22 3.0241 no 2_755
C18 H23 3.5641 no 1_565
C18 H24 3.5657 no 1_565
C18 H25 3.3981 no 2_655
C18 H28A 3.3309 no 1_565
C18 H29A 3.3994 no 1_565
C18 H29C 3.3535 no 1_565
C19 H22 3.0078 no 2_755
C19 H25 3.1048 no 2_655
C19 H29C 3.0842 no 1_565
C21 H21 2.9443 no 2_755
C22 H6 3.5281 no 2_655
C22 H21 3.2500 no 2_755
C23 H6 3.0171 no 2_655
C23 H17 3.5401 no 1_545
C23 H18 3.4086 no 1_545
C24 H5 3.2462 no 2_655
C24 H6 3.3094 no 2_655
C24 H17 3.5502 no 1_545
C24 H18 3.3978 no 1_545
C24 H29A 3.2493 no 2_645
C25 H5 3.5338 no 2_655
C26 H8 3.2695 no 2_656
C27 H8 3.1391 no 2_656
C27 H16 3.4284 no 2_655
C28 H8 3.4125 no 2_656
C28 H12A 3.2546 no 2_756
C28 H12B 3.2083 no 2_756
C28 H18 3.2130 no 1_545
C29 H5 2.8718 no 1_545
C29 H10B 3.2231 no 1_545
C29 H18 3.2018 no 1_545
C29 H19 3.2752 no 1_545
C29 H24 3.2555 no 2_645
H5 O3 3.2780 no 2_666
H5 C24 3.2462 no 2_655
H5 C25 3.5338 no 2_655
H5 C29 2.8718 no 1_565
H5 H24 3.0932 no 2_655
H5 H25 3.5719 no 2_655
H5 H29A 2.9133 no 1_565
H5 H29B 2.6152 no 1_565
H5 H29C 2.6063 no 1_565
H6 O3 2.5830 no 2_666
H6 C10 3.3889 no 2_666
H6 C11 2.8396 no 2_666
H6 C12 3.5147 no 2_666
H6 C22 3.5281 no 2_655
H6 C23 3.0171 no 2_655
H6 C24 3.3094 no 2_655
H6 H10B 2.9159 no 2_666
H6 H12A 3.2853 no 2_666
H6 H23 3.0136 no 2_655
H6 H24 3.4838 no 2_655
H8 O1 2.4489 no 2_656
H8 N1 3.4601 no 2_656
H8 C26 3.2695 no 2_656
H8 C27 3.1391 no 2_656
H8 C28 3.4125 no 2_656
H8 H16 3.2264 no 2_655
H8 H26A 2.6707 no 2_656
H8 H27A 2.5680 no 2_656
H8 H28B 2.8618 no 2_656
H8 H29B 3.5989 no 2_656
H9 O1 2.8218 no 2_656
H9 C9 3.5507 no 2_656
H9 C16 3.3793 no 2_655
H9 H9 2.6301 no 2_656
H9 H15 3.4414 no 2_655
H9 H16 2.5263 no 2_655
H9 H27A 2.9008 no 2_656
H10A O4 2.8101 no 1_655
H10A O5 2.8985 no 1_655
H10A O5 3.4810 no 2_666
H10A N2 3.1805 no 1_655
H10A H29C 3.4355 no 1_565
H10B O5 3.2160 no 2_666
H10B C6 3.2230 no 2_666
H10B C29 3.2231 no 1_565
H10B H6 2.9159 no 2_666
H10B H29B 3.0541 no 1_565
H10B H29C 2.5288 no 1_565
H12A O5 2.9209 no 2_666
H12A C28 3.2546 no 2_756
H12A H6 3.2853 no 2_666
H12A H18 3.0901 no 2_766
H12A H19 3.3581 no 2_766
H12A H23 3.4156 no 1_566
H12A H28A 2.6528 no 2_756
H12A H28B 2.9915 no 2_756
H12A H29C 3.5724 no 2_756
H12B O4 3.4708 no 1_655
H12B C28 3.2083 no 2_756
H12B H26A 3.3283 no 2_756
H12B H26B 3.2547 no 2_756
H12B H28A 2.7516 no 2_756
H12B H28B 2.7602 no 2_756
H12C C16 3.5203 no 1_556
H12C C17 3.0435 no 1_556
H12C H16 3.4208 no 1_556
H12C H17 2.5582 no 1_556
H12C H22 3.4518 no 2_756
H12C H23 2.9527 no 1_566
H12C H23 3.4694 no 2_756
H12C H28A 3.2771 no 2_756
H15 O2 3.3018 no 2_655
H15 C2 3.4625 no 2_655
H15 C4 3.0012 no 2_655
H15 C5 3.2709 no 2_655
H15 C8 3.4185 no 2_655
H15 C9 3.0790 no 2_655
H15 H9 3.4414 no 2_655
H15 H22 3.4782 no 2_755
H16 O1 3.2533 no 1_554
H16 O3 3.5751 no 1_554
H16 C4 3.5696 no 2_655
H16 C8 3.2038 no 2_655
H16 C9 2.8009 no 2_655
H16 C27 3.4284 no 2_655
H16 H8 3.2264 no 2_655
H16 H9 2.5263 no 2_655
H16 H12C 3.4208 no 1_554
H16 H22 3.5041 no 2_755
H16 H27A 2.9072 no 2_655
H16 H27B 3.0525 no 2_655
H17 O3 2.5898 no 1_554
H17 C11 3.2673 no 1_554
H17 C12 3.3074 no 1_554
H17 C23 3.5401 no 1_565
H17 C24 3.5502 no 1_565
H17 H12C 2.5582 no 1_554
H17 H22 3.5893 no 2_755
H17 H23 2.8900 no 1_565
H17 H24 2.9083 no 1_565
H17 H27A 3.3982 no 2_655
H17 H27B 3.0524 no 2_655
H17 H29A 3.0885 no 2_655
H17 H29B 3.5245 no 2_655
H18 C23 3.4086 no 1_565
H18 C24 3.3978 no 1_565
H18 C28 3.2130 no 1_565
H18 C29 3.2018 no 1_565
H18 H12A 3.0901 no 2_766
H18 H22 3.5732 no 2_755
H18 H23 3.0099 no 1_565
H18 H24 2.9938 no 1_565
H18 H28A 2.4454 no 1_565
H18 H29A 2.9536 no 1_565
H18 H29C 2.9839 no 1_565
H19 O5 2.7430 no 1_655
H19 N2 3.5596 no 1_655
H19 C29 3.2752 no 1_565
H19 H12A 3.3581 no 2_766
H19 H22 3.5458 no 2_755
H19 H25 3.5331 no 2_655
H19 H28A 3.5757 no 1_565
H19 H29A 3.3695 no 1_565
H19 H29C 2.4508 no 1_565
H21 O4 3.3651 no 1_655
H21 N2 3.3879 no 1_655
H21 C21 2.9443 no 2_755
H21 C22 3.2500 no 2_755
H21 H21 2.4967 no 2_755
H21 H22 3.0752 no 2_755
H22 C14 3.0051 no 2_755
H22 C15 2.9603 no 2_755
H22 C16 2.9763 no 2_755
H22 C17 3.0268 no 2_755
H22 C18 3.0241 no 2_755
H22 C19 3.0078 no 2_755
H22 H12C 3.4518 no 2_756
H22 H15 3.4782 no 2_755
H22 H16 3.5041 no 2_755
H22 H17 3.5893 no 2_755
H22 H18 3.5732 no 2_755
H22 H19 3.5458 no 2_755
H22 H21 3.0752 no 2_755
H23 O3 3.4857 no 1_544
H23 C12 3.5183 no 1_544
H23 C17 3.4968 no 1_545
H23 C18 3.5641 no 1_545
H23 H6 3.0136 no 2_655
H23 H12A 3.4156 no 1_544
H23 H12C 2.9527 no 1_544
H23 H12C 3.4694 no 2_756
H23 H17 2.8900 no 1_545
H23 H18 3.0099 no 1_545
H24 C17 3.5222 no 1_545
H24 C18 3.5657 no 1_545
H24 C29 3.2555 no 2_645
H24 H5 3.0932 no 2_655
H24 H6 3.4838 no 2_655
H24 H17 2.9083 no 1_545
H24 H18 2.9938 no 1_545
H24 H29A 2.3794 no 2_645
H24 H29B 3.5000 no 2_645
H24 H29C 3.5362 no 2_645
H25 O2 3.4280 no 2_655
H25 C14 2.9656 no 2_655
H25 C15 3.1655 no 2_655
H25 C16 3.4541 no 2_655
H25 C17 3.5601 no 2_655
H25 C18 3.3981 no 2_655
H25 C19 3.1048 no 2_655
H25 H5 3.5719 no 2_655
H25 H19 3.5331 no 2_655
H26A O4 3.0322 no 1_655
H26A O4 3.2717 no 2_656
H26A C8 3.4839 no 2_656
H26A H8 2.6707 no 2_656
H26A H12B 3.3283 no 2_756
H26A H26A 3.1491 no 2_756
H26B O4 3.1345 no 1_655
H26B H12B 3.2547 no 2_756
H27A C8 2.8209 no 2_656
H27A C9 3.0192 no 2_656
H27A C16 3.3227 no 2_655
H27A C17 3.5923 no 2_655
H27A H8 2.5680 no 2_656
H27A H9 2.9008 no 2_656
H27A H16 2.9072 no 2_655
H27A H17 3.3982 no 2_655
H27B C16 2.9865 no 2_655
H27B C17 2.9939 no 2_655
H27B H16 3.0525 no 2_655
H27B H17 3.0524 no 2_655
H28A C12 3.0508 no 2_756
H28A C18 3.3309 no 1_545
H28A H12A 2.6528 no 2_756
H28A H12B 2.7516 no 2_756
H28A H12C 3.2771 no 2_756
H28A H18 2.4454 no 1_545
H28A H19 3.5757 no 1_545
H28B O4 2.6761 no 2_656
H28B O5 3.5407 no 2_656
H28B N2 2.8673 no 2_656
H28B C7 3.1346 no 2_656
H28B C8 3.0831 no 2_656
H28B C12 3.3236 no 2_756
H28B H8 2.8618 no 2_656
H28B H12A 2.9915 no 2_756
H28B H12B 2.7602 no 2_756
H29A O3 3.3985 no 2_656
H29A C18 3.3994 no 1_545
H29A C24 3.2493 no 2_645
H29A H5 2.9133 no 1_545
H29A H17 3.0885 no 2_655
H29A H18 2.9536 no 1_545
H29A H19 3.3695 no 1_545
H29A H24 2.3794 no 2_645
H29B O3 2.7083 no 2_656
H29B C5 3.4644 no 1_545
H29B C6 3.5648 no 2_656
H29B C7 3.2732 no 2_656
H29B C8 3.2391 no 2_656
H29B C9 3.4327 no 2_656
H29B H5 2.6152 no 1_545
H29B H8 3.5989 no 2_656
H29B H10B 3.0541 no 1_545
H29B H17 3.5245 no 2_655
H29B H24 3.5000 no 2_645
H29C O2 3.1873 no 1_545
H29C C5 3.5141 no 1_545
H29C C10 3.3123 no 1_545
H29C C18 3.3535 no 1_545
H29C C19 3.0842 no 1_545
H29C H5 2.6063 no 1_545
H29C H10A 3.4355 no 1_545
H29C H10B 2.5288 no 1_545
H29C H12A 3.5724 no 2_756
H29C H18 2.9839 no 1_545
H29C H19 2.4508 no 1_545
H29C H24 3.5362 no 2_645

loop_
_geom_torsion_atom_site_label_1
_geom_torsion_atom_site_label_2
_geom_torsion_atom_site_label_3
_geom_torsion_atom_site_label_4
_geom_torsion
_geom_torsion_publ_flag
C1 O2 C2 C3 0.44(9) no
C1 O2 C2 C13 -176.94(7) no
C2 O2 C1 N1 -0.58(9) no
C2 O2 C1 C4 -120.36(8) no
C2 O2 C1 C10 114.24(8) no
O1 N1 C1 O2 174.79(7) no
O1 N1 C1 C4 -68.63(9) no
O1 N1 C1 C10 59.37(12) no
O1 N1 C3 C2 -173.91(8) no
O1 N1 C3 C26 0.56(14) no
C1 N1 C3 C2 -0.30(10) no
C1 N1 C3 C26 174.16(7) no
C3 N1 C1 O2 0.55(10) no
C3 N1 C1 C4 117.13(9) no
C3 N1 C1 C10 -114.87(8) no
O4 N2 C7 C6 174.53(8) no
O4 N2 C7 C8 -7.75(12) no
O5 N2 C7 C6 -7.60(13) no
O5 N2 C7 C8 170.12(9) no
O2 C1 C4 C5 -52.54(10) no
O2 C1 C4 C9 125.83(9) no
O2 C1 C10 C11 -172.85(8) no
N1 C1 C4 C5 -165.55(7) no
N1 C1 C4 C9 12.82(11) no
N1 C1 C10 C11 -61.85(12) no
C4 C1 C10 C11 65.31(13) no
C10 C1 C4 C5 69.70(12) no
C10 C1 C4 C9 -111.93(10) no
O2 C2 C3 N1 -0.08(9) no
O2 C2 C3 C26 -173.45(8) no
O2 C2 C13 C14 7.09(13) no
O2 C2 C13 C20 -173.77(7) no
C3 C2 C13 C14 -169.60(8) no
C3 C2 C13 C20 9.54(14) no
C13 C2 C3 N1 176.96(9) no
C13 C2 C3 C26 3.59(16) no
N1 C3 C26 C27 79.56(10) no
C2 C3 C26 C27 -107.66(12) no
C1 C4 C5 C6 179.78(7) no
C1 C4 C9 C8 -178.69(7) no
C5 C4 C9 C8 -0.36(13) no
C9 C4 C5 C6 1.37(13) no
C4 C5 C6 C7 -0.51(13) no
C5 C6 C7 N2 176.22(7) no
C5 C6 C7 C8 -1.40(13) no
N2 C7 C8 C9 -175.23(7) no
C6 C7 C8 C9 2.38(13) no
C7 C8 C9 C4 -1.45(12) no
C1 C10 C11 O3 -68.10(13) no
C1 C10 C11 C12 116.88(10) no
C2 C13 C14 C15 -150.73(9) no
C2 C13 C14 C19 31.40(14) no
C2 C13 C20 C21 -107.70(12) no
C2 C13 C20 C25 70.69(12) no
C14 C13 C20 C21 71.49(11) no
C14 C13 C20 C25 -110.12(11) no
C20 C13 C14 C15 30.12(13) no
C20 C13 C14 C19 -147.74(8) no
C13 C14 C15 C16 -179.75(9) no
C13 C14 C19 C18 179.74(9) no
C15 C14 C19 C18 1.84(16) no
C19 C14 C15 C16 -1.80(16) no
C14 C15 C16 C17 0.29(17) no
C15 C16 C17 C18 1.22(18) no
C16 C17 C18 C19 -1.18(18) no
C17 C18 C19 C14 -0.37(18) no
C13 C20 C21 C22 176.43(10) no
C13 C20 C25 C24 -176.12(10) no
C21 C20 C25 C24 2.28(17) no
C25 C20 C21 C22 -2.00(17) no
C20 C21 C22 C23 0.40(19) no
C21 C22 C23 C24 0.9(2) no
C22 C23 C24 C25 -0.6(2) no
C23 C24 C25 C20 -0.98(19) no
C3 C26 C27 C28 -178.17(8) no
C26 C27 C28 C29 175.07(8) no
